data_7115703
loop_
_publ_author_name
'Xianyu Meng'
'Peiqiu Liao'
'Jianquan Liu'
'Xihe Bi'

_publ_section_title
;
 Silver-catalyzed cyclization of 2-pyridyl alkynyl carbinols with
 isocyanides: divergent synthesis of indolizines and pyrroles
;
_journal_name_full Chem.Commun.
_journal_page_first 11837
_journal_paper_doi 10.1039/C4cc04905E
_journal_volume 50
_journal_year 2014
_chemical_formula_sum 'C H Br N O S'
_chemical_formula_weight 155.00
_chemical_name_systematic
; 
 ? 
;
_space_group_IT_number 1
_symmetry_space_group_name_Hall 'P 1'
_symmetry_space_group_name_H-M 'P 1'
_atom_sites_solution_hydrogens geom
_atom_sites_solution_primary direct
_atom_sites_solution_secondary difmap
_audit_creation_method SHELXL-97
_cell_angle_alpha 96.2120(10)
_cell_angle_beta 94.4590(10)
_cell_angle_gamma 97.0610(10)
_cell_formula_units_Z 7
_cell_length_a 7.1457(7)
_cell_length_b 9.8623(11)
_cell_length_c 11.5311(11)
_cell_measurement_temperature 293(2)
_cell_volume 798.31(14)
_computing_structure_refinement 'SHELXL-97 (Sheldrick, 1997)'
_computing_structure_solution 'SHELXS-97 (Sheldrick, 1990)'
_diffrn_ambient_temperature 293(2)
_diffrn_measured_fraction_theta_full 0.979
_diffrn_measured_fraction_theta_max 0.979
_diffrn_radiation_monochromator graphite
_diffrn_radiation_source 'fine-focus sealed tube'
_diffrn_radiation_type MoK\a
_diffrn_radiation_wavelength 0.71073
_diffrn_reflns_av_R_equivalents 0.0161
_diffrn_reflns_av_sigmaI/netI 0.0364
_diffrn_reflns_limit_h_max 8
_diffrn_reflns_limit_h_min -8
_diffrn_reflns_limit_k_max 11
_diffrn_reflns_limit_k_min -11
_diffrn_reflns_limit_l_max 10
_diffrn_reflns_limit_l_min -13
_diffrn_reflns_number 4707
_diffrn_reflns_theta_full 25.07
_diffrn_reflns_theta_max 25.07
_diffrn_reflns_theta_min 2.10
_exptl_absorpt_coefficient_mu 9.291
_exptl_crystal_density_diffrn 2.257
_exptl_crystal_density_method 'not measured'
_exptl_crystal_F_000 511
_refine_diff_density_max 4.290
_refine_diff_density_min -2.867
_refine_diff_density_rms 0.207
_refine_ls_abs_structure_details 'Flack H D (1983), Acta Cryst. A39, 876-881'
_refine_ls_abs_structure_Flack 0.30(4)
_refine_ls_extinction_method none
_refine_ls_goodness_of_fit_ref 2.178
_refine_ls_hydrogen_treatment mixed
_refine_ls_matrix_type full
_refine_ls_number_parameters 193
_refine_ls_number_reflns 3906
_refine_ls_number_restraints 3
_refine_ls_restrained_S_all 2.177
_refine_ls_R_factor_all 0.1034
_refine_ls_R_factor_gt 0.0940
_refine_ls_shift/su_max 0.832
_refine_ls_shift/su_mean 0.228
_refine_ls_structure_factor_coef Fsqd
_refine_ls_weighting_details 'calc w=1/[\s^2^(Fo^2^)+(0.1000P)^2^+0.0000P] where P=(Fo^2^+2Fc^2^)/3'
_refine_ls_weighting_scheme calc
_refine_ls_wR_factor_gt 0.2639
_refine_ls_wR_factor_ref 0.2771
_reflns_number_gt 3379
_reflns_number_total 3906
_reflns_threshold_expression >2sigma(I)
_cod_data_source_file c4cc04905e2.cif
_cod_data_source_block m2
_cod_database_code 7115703

loop_
_symmetry_equiv_pos_as_xyz
'x, y, z'

loop_
_atom_site_label
_atom_site_type_symbol
_atom_site_fract_x
_atom_site_fract_y
_atom_site_fract_z
_atom_site_U_iso_or_equiv
_atom_site_adp_type
_atom_site_occupancy
_atom_site_symmetry_multiplicity
_atom_site_calc_flag
Br1 Br 0.55525(16) 0.07282(12) 0.78852(12) 0.0440(6) Uiso 1 1 d
Br2 Br 0.94682(16) 0.31671(12) 0.85253(12) 0.0452(6) Uiso 1 1 d
S1 S 0.4561(5) -0.4846(4) 1.3038(4) 0.0236(10) Uiso 1 1 d
S4 S 1.0495(5) 0.8728(4) 0.3354(4) 0.0220(10) Uiso 1 1 d
O1 O 1.5827(16) 0.7112(12) 0.6550(11) 0.024(3) Uiso 1 1 d
O2 O 0.5911(17) -0.3951(13) 1.3839(13) 0.029(3) Uiso 1 1 d
O3 O 0.9090(16) 0.7809(12) 0.2538(12) 0.026(3) Uiso 1 1 d
O4 O 0.2854(17) -0.5461(13) 1.3436(12) 0.031(3) Uiso 1 1 d
C6 C 1.212(2) 0.4898(16) 0.7605(15) 0.014(3) Uiso 1 1 d
O5 O 1.2223(16) 0.9313(13) 0.2973(12) 0.029(3) Uiso 1 1 d
N1 N 0.5241(18) -0.3050(14) 1.1445(13) 0.022(3) Uiso 1 1 d
C9 C 1.056(2) 0.6351(18) 0.5881(16) 0.027(4) Uiso 1 1 d
N2 N 0.9720(19) 0.6963(15) 0.5013(14) 0.027(3) Uiso 1 1 d
C11 C 0.282(2) -0.0990(16) 0.8752(15) 0.014(3) Uiso 1 1 d
C12 C 0.435(2) -0.2480(17) 1.0577(16) 0.022(4) Uiso 1 1 d
C13 C 0.106(2) -0.1653(17) 0.8852(15) 0.022(4) Uiso 1 1 d
C14 C 1.539(3) 0.4564(18) 0.9062(17) 0.042(5) Uiso 1 1 d
C15 C 1.259(2) 0.6848(18) 0.5918(17) 0.024(4) Uiso 1 1 d
C16 C -0.0063(18) -0.0490(13) 0.7204(12) 0.018(3) Uiso 1 1 d
C17 C 0.220(2) -0.3881(17) 1.1285(16) 0.025(4) Uiso 1 1 d
C18 C 1.387(3) 0.551(2) 0.7567(18) 0.033(5) Uiso 1 1 d
C19 C 1.286(2) 0.7794(16) 0.5025(15) 0.021(4) Uiso 1 1 d
C21 C 0.242(2) -0.2972(17) 1.0488(16) 0.022(4) Uiso 1 1 d
C24 C 1.195(3) 0.4050(18) 0.8416(18) 0.029(4) Uiso 1 1 d
C25 C 0.752(3) 1.218(2) 0.4977(17) 0.032(4) Uiso 1 1 d
C26 C 0.581(2) -0.6162(15) 1.2384(14) 0.017(3) Uiso 1 1 d
C27 C 0.765(2) -0.5942(18) 1.2330(17) 0.026(4) Uiso 1 1 d
C28 C 1.110(2) 0.7819(16) 0.4483(14) 0.016(3) Uiso 1 1 d
C29 C 0.566(3) -0.8489(18) 1.1524(17) 0.028(4) Uiso 1 1 d
C30 C 0.396(3) -0.3914(19) 1.1894(18) 0.029(4) Uiso 1 1 d
C31 C 0.300(2) -0.0160(17) 0.7974(16) 0.023(4) Uiso 1 1 d
C32 C 0.762(2) -0.8262(17) 1.1411(16) 0.025(4) Uiso 1 1 d
C33 C 0.736(3) 0.983(2) 0.404(2) 0.037(5) Uiso 1 1 d
C34 C 1.333(3) 0.3683(18) 0.9211(17) 0.033(4) Uiso 1 1 d
C35 C 1.043(3) 1.138(2) 0.4309(17) 0.036(5) Uiso 1 1 d
C36 C 0.634(3) 1.323(2) 0.5501(18) 0.038(5) Uiso 1 1 d
C37 C -0.042(2) -0.1456(16) 0.8070(14) 0.019(3) Uiso 1 1 d
C38 C 0.944(3) 1.239(2) 0.485(2) 0.043(6) Uiso 1 1 d
C39 C 1.554(3) 0.536(2) 0.8275(19) 0.042(5) Uiso 1 1 d
C40 C 0.866(3) -0.697(2) 1.185(2) 0.046(6) Uiso 1 1 d
C41 C 0.089(2) -0.2542(16) 0.9646(14) 0.026(4) Uiso 1 1 d
C42 C 0.477(2) -0.7431(16) 1.1989(14) 0.021(4) Uiso 1 1 d
C43 C 0.849(3) -0.9454(18) 1.0822(17) 0.035(4) Uiso 1 1 d
C44 C 0.155(3) 0.010(2) 0.7197(18) 0.038(5) Uiso 1 1 d
C45 C 1.4225(18) 0.6583(13) 0.6590(12) 0.015(3) Uiso 1 1 d
C46 C 0.650(2) 1.0878(18) 0.4542(16) 0.024(4) Uiso 1 1 d
C60 C 0.937(2) 1.0084(18) 0.3928(17) 0.024(4) Uiso 1 1 d
O6 O -0.074(2) -0.3080(16) 0.9826(15) 0.049(4) Uiso 1 1 d

loop_
_atom_type_symbol
_atom_type_description
_atom_type_scat_dispersion_real
_atom_type_scat_dispersion_imag
_atom_type_scat_source
C C 0.0033 0.0016 'International Tables Vol C Tables 4.2.6.8 and 6.1.1.4'
H H 0.0000 0.0000 'International Tables Vol C Tables 4.2.6.8 and 6.1.1.4'
N N 0.0061 0.0033 'International Tables Vol C Tables 4.2.6.8 and 6.1.1.4'
O O 0.0106 0.0060 'International Tables Vol C Tables 4.2.6.8 and 6.1.1.4'
S S 0.1246 0.1234 'International Tables Vol C Tables 4.2.6.8 and 6.1.1.4'
Br Br -0.2901 2.4595 'International Tables Vol C Tables 4.2.6.8 and 6.1.1.4'

loop_
_geom_angle_atom_site_label_1
_geom_angle_atom_site_label_2
_geom_angle_atom_site_label_3
_geom_angle
O4 S1 O2 119.8(9)
O4 S1 C30 108.1(9)
O2 S1 C30 106.8(8)
O4 S1 C26 109.8(8)
O2 S1 C26 106.5(7)
C30 S1 C26 104.8(9)
O5 S4 O3 120.8(8)
O5 S4 C28 106.4(8)
O3 S4 C28 107.0(8)
O5 S4 C60 107.1(8)
O3 S4 C60 107.3(8)
C28 S4 C60 107.7(9)
C18 C6 C24 114.3(17)
C12 N1 C30 108.8(14)
N2 C9 C15 105.2(15)
C9 N2 C28 111.0(13)
C31 C11 C13 118.1(16)
N1 C12 C21 108.7(15)
C37 C13 C11 118.6(17)
C37 C13 C41 123.3(16)
C11 C13 C41 117.9(16)
C39 C14 C34 120.0(17)
C9 C15 C19 108.5(14)
C9 C15 C45 133.9(17)
C19 C15 C45 117.6(14)
C44 C16 C37 118.3(15)
C21 C17 C30 108.4(17)
C6 C18 C39 128(2)
C6 C18 C45 117.9(16)
C39 C18 C45 113.7(17)
C28 C19 C15 105.6(15)
C17 C21 C12 106.4(14)
C17 C21 C41 127.9(15)
C12 C21 C41 125.7(15)
C6 C24 C34 129.8(18)
C6 C24 Br2 116.1(13)
C34 C24 Br2 114.1(15)
C38 C25 C46 117.7(18)
C38 C25 C36 126.8(17)
C46 C25 C36 115.4(17)
C27 C26 C42 121.7(15)
C27 C26 S1 121.0(12)
C42 C26 S1 117.3(11)
C26 C27 C40 121.9(16)
C19 C28 N2 109.7(15)
C19 C28 S4 127.7(14)
N2 C28 S4 122.6(12)
C32 C29 C42 119.5(14)
N1 C30 C17 107.5(18)
N1 C30 S1 122.5(14)
C17 C30 S1 129.9(16)
C11 C31 C44 125.2(18)
C11 C31 Br1 115.4(13)
C44 C31 Br1 119.4(15)
C29 C32 C40 119.2(17)
C29 C32 C43 116.8(13)
C40 C32 C43 124.0(16)
C46 C33 C60 118.5(16)
C24 C34 C14 109.2(16)
C38 C35 C60 116.4(17)
C13 C37 C16 118.9(14)
C35 C38 C25 123.8(18)
C14 C39 C18 118(2)
C32 C40 C27 117.7(18)
O6 C41 C13 119.1(17)
O6 C41 C21 111.2(15)
C13 C41 C21 129.5(15)
C26 C42 C29 120.0(14)
C16 C44 C31 121(2)
O1 C45 C15 126.6(14)
O1 C45 C18 117.2(13)
C15 C45 C18 116.1(13)
C33 C46 C25 122.2(17)
C35 C60 C33 121.4(17)
C35 C60 S4 120.0(14)
C33 C60 S4 118.6(13)

loop_
_geom_bond_atom_site_label_1
_geom_bond_atom_site_label_2
_geom_bond_distance
Br1 C31 1.939(17)
Br2 C24 1.895(18)
S1 O4 1.425(15)
S1 O2 1.428(13)
S1 C30 1.74(2)
S1 C26 1.797(16)
S4 O5 1.420(14)
S4 O3 1.469(12)
S4 C28 1.716(17)
S4 C60 1.739(18)
O1 C45 1.205(19)
C6 C18 1.32(3)
C6 C24 1.32(3)
N1 C12 1.35(2)
N1 C30 1.35(3)
C9 N2 1.36(2)
C9 C15 1.46(2)
N2 C28 1.43(2)
C11 C31 1.28(2)
C11 C13 1.36(2)
C12 C21 1.40(2)
C13 C37 1.38(2)
C13 C41 1.34(2)
C14 C39 1.27(3)
C14 C34 1.65(3)
C15 C19 1.47(2)
C15 C45 1.42(2)
C16 C44 1.23(2)
C16 C37 1.47(2)
C17 C21 1.36(3)
C17 C30 1.40(2)
C18 C39 1.43(3)
C18 C45 1.64(3)
C19 C28 1.37(2)
C21 C41 1.53(2)
C24 C34 1.40(3)
C25 C38 1.39(3)
C25 C46 1.41(3)
C25 C36 1.51(3)
C26 C27 1.31(2)
C26 C42 1.39(2)
C27 C40 1.40(3)
C29 C32 1.41(2)
C29 C42 1.37(2)
C31 C44 1.38(3)
C32 C40 1.42(3)
C32 C43 1.52(2)
C33 C46 1.36(3)
C33 C60 1.44(3)
C35 C38 1.41(3)
C35 C60 1.41(2)
C41 O6 1.26(2)
